data_7203790
loop_
_publ_author_name
'Thirumurugan, A.'
'Rao, C. N. R.'

_publ_section_title
;
 1,2-, 1,3- and 1,4-Benzenedicarboxylates of Cd and Zn of different
 dimensionalities: Process of formation of the three-dimensional
 structure
;
_journal_issue 35-36
_journal_name_full 'Journal of Materials Chemistry'
_journal_page_first 3852
_journal_paper_doi 10.1039/b504666a
_journal_volume 15
_journal_year 2005
_chemical_formula_sum 'C40 H26 Cd2 N4 O9'
_chemical_formula_weight 931.45
_chemical_name_systematic
;
?
;
_space_group_IT_number 15
_symmetry_cell_setting monoclinic
_symmetry_space_group_name_Hall '-C 2yc'
_symmetry_space_group_name_H-M 'C 1 2/c 1'
_atom_sites_solution_hydrogens geom
_atom_sites_solution_primary direct
_atom_sites_solution_secondary difmap
_audit_creation_method SHELXL-97
_cell_angle_alpha 90.00
_cell_angle_beta 102.3600(10)
_cell_angle_gamma 90.00
_cell_formula_units_Z 8
_cell_length_a 22.1574(4)
_cell_length_b 10.1982(2)
_cell_length_c 30.7709(2)
_cell_measurement_temperature 293(2)
_cell_volume 6792.00(19)
_computing_structure_refinement 'SHELXL-97 (Sheldrick, 1997)'
_diffrn_ambient_temperature 293(2)
_diffrn_measured_fraction_theta_full 0.996
_diffrn_measured_fraction_theta_max 0.996
_diffrn_radiation_monochromator graphite
_diffrn_radiation_source 'fine-focus sealed tube'
_diffrn_radiation_type MoK\a
_diffrn_radiation_wavelength 0.71073
_diffrn_reflns_av_R_equivalents 0.0295
_diffrn_reflns_av_sigmaI/netI 0.0345
_diffrn_reflns_limit_h_max 24
_diffrn_reflns_limit_h_min -24
_diffrn_reflns_limit_k_max 11
_diffrn_reflns_limit_k_min -11
_diffrn_reflns_limit_l_max 34
_diffrn_reflns_limit_l_min -24
_diffrn_reflns_number 13674
_diffrn_reflns_theta_full 23.27
_diffrn_reflns_theta_max 23.27
_diffrn_reflns_theta_min 1.35
_exptl_absorpt_coefficient_mu 1.320
_exptl_absorpt_correction_T_max 1.000000
_exptl_absorpt_correction_T_min 0.826158
_exptl_absorpt_correction_type empirical
_exptl_absorpt_process_details SADABS
_exptl_crystal_colour colourless
_exptl_crystal_density_diffrn 1.822
_exptl_crystal_density_method 'not measured'
_exptl_crystal_description Rod
_exptl_crystal_F_000 3696
_exptl_crystal_size_max 0.38
_exptl_crystal_size_mid 0.20
_exptl_crystal_size_min 0.18
_refine_diff_density_max 0.427
_refine_diff_density_min -0.777
_refine_diff_density_rms 0.192
_refine_ls_extinction_method none
_refine_ls_goodness_of_fit_ref 1.068
_refine_ls_hydrogen_treatment mixed
_refine_ls_matrix_type full
_refine_ls_number_parameters 496
_refine_ls_number_reflns 4864
_refine_ls_number_restraints 0
_refine_ls_restrained_S_all 1.068
_refine_ls_R_factor_all 0.0372
_refine_ls_R_factor_gt 0.0267
_refine_ls_shift/su_max 0.001
_refine_ls_shift/su_mean 0.000
_refine_ls_structure_factor_coef Fsqd
_refine_ls_weighting_details 'calc w=1/[\s^2^(Fo^2^)+(0.0245P)^2^+10.0340P] where P=(Fo^2^+2Fc^2^)/3'
_refine_ls_weighting_scheme calc
_refine_ls_wR_factor_gt 0.0611
_refine_ls_wR_factor_ref 0.0655
_reflns_number_gt 4077
_reflns_number_total 4864
_reflns_threshold_expression >2sigma(I)
_cod_data_source_file b504666a.txt
_cod_data_source_block sadcompoundII
_cod_depositor_comments
;
The following automatic conversions were performed:
'_symmetry_cell_setting' value 'Monoclinic' changed to 'monoclinic'
according to '/home/saulius/struct/CIF-dictionaries/cif_core.dic'
dictionary named 'cif_core.dic' version 2.4.1 from 2010-06-29.

Automatic conversion script
Id: cif_fix_enum 1527 2010-12-29 10:47:43Z saulius 
;
_cod_original_sg_symbol_H-M C2/c
_cod_database_code 7203790

loop_
_symmetry_equiv_pos_as_xyz
'x, y, z'
'-x, y, -z+1/2'
'x+1/2, y+1/2, z'
'-x+1/2, y+1/2, -z+1/2'
'-x, -y, -z'
'x, -y, z-1/2'
'-x+1/2, -y+1/2, -z'
'x+1/2, -y+1/2, z-1/2'

loop_
_atom_site_label
_atom_site_type_symbol
_atom_site_fract_x
_atom_site_fract_y
_atom_site_fract_z
_atom_site_U_iso_or_equiv
_atom_site_adp_type
_atom_site_occupancy
_atom_site_symmetry_multiplicity
_atom_site_calc_flag
_atom_site_refinement_flags
_atom_site_disorder_assembly
_atom_site_disorder_group
Cd1 Cd 0.086751(11) 0.32687(2) 0.475781(8) 0.03105(9) Uani 1 1 d . . .
Cd2 Cd -0.029871(11) 0.67874(2) 0.302397(8) 0.03017(9) Uani 1 1 d . . .
O3 O 0.13541(13) 0.3496(2) 0.42132(8) 0.0450(7) Uani 1 1 d . . .
O2 O 0.08633(11) 0.4515(2) 0.53818(8) 0.0417(6) Uani 1 1 d . . .
O5 O 0.01653(12) 0.4737(3) 0.43301(9) 0.0472(7) Uani 1 1 d . . .
N1 N 0.12548(12) 0.1126(3) 0.49008(9) 0.0307(7) Uani 1 1 d . . .
N2 N 0.00757(12) 0.1718(3) 0.44636(9) 0.0311(7) Uani 1 1 d . . .
O1 O 0.17758(14) 0.3695(3) 0.53960(11) 0.0707(10) Uani 1 1 d . . .
O13 O -0.09581(12) 0.5310(3) 0.31362(8) 0.0467(7) Uani 1 1 d . . .
N4 N -0.07733(13) 0.8729(3) 0.27186(9) 0.0311(7) Uani 1 1 d . . .
N3 N 0.02975(13) 0.8572(3) 0.33557(9) 0.0294(7) Uani 1 1 d . . .
O12 O 0.05049(10) 0.5410(2) 0.34340(8) 0.0379(6) Uani 1 1 d . . .
O11 O 0.06310(12) 0.6164(2) 0.27907(8) 0.0415(6) Uani 1 1 d . . .
O4 O 0.15163(12) 0.5668(2) 0.42435(8) 0.0443(7) Uani 1 1 d . . .
O14 O -0.09874(14) 0.6638(3) 0.36929(9) 0.0560(8) Uani 1 1 d . . .
C12 C 0.08582(15) 0.0121(3) 0.47625(10) 0.0277(8) Uani 1 1 d . . .
C31 C -0.04997(16) 0.9864(3) 0.28902(11) 0.0303(8) Uani 1 1 d . . .
C11 C 0.02361(15) 0.0429(3) 0.45277(10) 0.0259(7) Uani 1 1 d . . .
C47 C 0.14640(15) 0.4926(3) 0.32266(11) 0.0280(8) Uani 1 1 d . . .
C41 C 0.15108(15) 0.4575(4) 0.40644(11) 0.0309(8) Uani 1 1 d . . .
C52 C 0.17183(14) 0.5291(3) 0.59417(11) 0.0282(8) Uani 1 1 d . . .
C53 C 0.21578(16) 0.6161(4) 0.58465(12) 0.0366(9) Uani 1 1 d . . .
H53 H 0.2275 0.6099 0.5574 0.044 Uiso 1 1 calc R . .
C57 C 0.15656(14) 0.5360(3) 0.63581(11) 0.0264(7) Uani 1 1 d . . .
C51 C 0.14340(17) 0.4399(3) 0.55591(11) 0.0342(8) Uani 1 1 d . . .
C21 C 0.08346(17) 0.8497(4) 0.36456(12) 0.0362(9) Uani 1 1 d . . .
H21 H 0.0988 0.7674 0.3742 0.043 Uiso 1 1 calc R . .
C7 C -0.01701(16) -0.0594(3) 0.43611(11) 0.0319(8) Uani 1 1 d . . .
C54 C 0.24246(16) 0.7115(4) 0.61466(13) 0.0418(10) Uani 1 1 d . . .
H54 H 0.2711 0.7696 0.6074 0.050 Uiso 1 1 calc R . .
C28 C -0.12821(18) 1.1127(4) 0.24113(13) 0.0469(10) Uani 1 1 d . . .
H28 H -0.1457 1.1925 0.2305 0.056 Uiso 1 1 calc R . .
C29 C -0.15483(18) 0.9992(4) 0.22423(13) 0.0451(10) Uani 1 1 d . . .
H29 H -0.1907 1.0004 0.2021 0.054 Uiso 1 1 calc R . .
C5 C 0.06079(18) -0.2218(4) 0.46582(12) 0.0413(10) Uani 1 1 d . . .
H5 H 0.0729 -0.3089 0.4706 0.050 Uiso 1 1 calc R . .
C48 C 0.08287(16) 0.5538(3) 0.31459(11) 0.0299(8) Uani 1 1 d . . .
C8 C -0.07566(16) -0.0266(4) 0.41175(12) 0.0402(9) Uani 1 1 d . . .
H8 H -0.1039 -0.0921 0.4004 0.048 Uiso 1 1 calc R . .
C46 C 0.17528(16) 0.4798(4) 0.28710(12) 0.0366(9) Uani 1 1 d . . .
H46 H 0.1561 0.5128 0.2594 0.044 Uiso 1 1 calc R . .
C30 C -0.12819(17) 0.8809(4) 0.24019(12) 0.0401(9) Uani 1 1 d . . .
H30 H -0.1469 0.8036 0.2281 0.048 Uiso 1 1 calc R . .
C9 C -0.09123(17) 0.1014(4) 0.40470(13) 0.0458(10) Uani 1 1 d . . .
H9 H -0.1299 0.1246 0.3880 0.055 Uiso 1 1 calc R . .
C4 C 0.10414(17) -0.1191(4) 0.48163(11) 0.0345(9) Uani 1 1 d . . .
C42 C 0.17531(15) 0.4435(3) 0.36433(11) 0.0296(8) Uani 1 1 d . . .
C58 C -0.11343(15) 0.5613(3) 0.34887(11) 0.0298(8) Uani 1 1 d . . .
C10 C -0.04878(17) 0.1978(4) 0.42279(13) 0.0439(10) Uani 1 1 d . . .
H10 H -0.0605 0.2851 0.4181 0.053 Uiso 1 1 calc R . .
C3 C 0.16649(18) -0.1452(4) 0.50093(13) 0.0435(10) Uani 1 1 d . . .
H3 H 0.1805 -0.2313 0.5047 0.052 Uiso 1 1 calc R . .
C1 C 0.18375(17) 0.0841(4) 0.50841(12) 0.0413(9) Uani 1 1 d . . .
H1 H 0.2110 0.1528 0.5179 0.050 Uiso 1 1 calc R . .
C22 C 0.11749(17) 0.9601(4) 0.38095(12) 0.0422(10) Uani 1 1 d . . .
H22 H 0.1558 0.9506 0.4001 0.051 Uiso 1 1 calc R . .
C6 C 0.00300(18) -0.1936(4) 0.44426(12) 0.0397(9) Uani 1 1 d . . .
H6 H -0.0246 -0.2614 0.4344 0.048 Uiso 1 1 calc R . .
C2 C 0.20622(18) -0.0440(4) 0.51410(13) 0.0473(10) Uani 1 1 d . . .
H2 H 0.2476 -0.0598 0.5267 0.057 Uiso 1 1 calc R . .
C27 C -0.07415(17) 1.1103(4) 0.27480(12) 0.0368(9) Uani 1 1 d . . .
C32 C 0.00717(15) 0.9786(3) 0.32226(11) 0.0289(8) Uani 1 1 d . . .
C24 C 0.03761(17) 1.0939(3) 0.33867(12) 0.0354(9) Uani 1 1 d . . .
C23 C 0.09513(18) 1.0819(4) 0.36913(12) 0.0410(10) Uani 1 1 d . . .
H23 H 0.1172 1.1561 0.3808 0.049 Uiso 1 1 calc R . .
C43 C 0.23234(17) 0.3797(4) 0.36830(13) 0.0455(10) Uani 1 1 d . . .
H43 H 0.2518 0.3450 0.3957 0.055 Uiso 1 1 calc R . .
C56 C 0.18409(15) 0.6323(3) 0.66573(11) 0.0322(8) Uani 1 1 d . . .
H56 H 0.1737 0.6378 0.6934 0.039 Uiso 1 1 calc R . .
C45 C 0.23196(17) 0.4189(4) 0.29197(13) 0.0456(10) Uani 1 1 d . . .
H45 H 0.2510 0.4127 0.2679 0.055 Uiso 1 1 calc R . .
C44 C 0.26012(18) 0.3674(4) 0.33265(14) 0.0522(11) Uani 1 1 d . . .
H44 H 0.2978 0.3244 0.3360 0.063 Uiso 1 1 calc R . .
C25 C 0.0106(2) 1.2186(4) 0.32452(14) 0.0462(10) Uani 1 1 d . . .
H25 H 0.0301 1.2950 0.3367 0.055 Uiso 1 1 calc R . .
C26 C -0.0425(2) 1.2267(4) 0.29402(14) 0.0495(11) Uani 1 1 d . . .
H26 H -0.0590 1.3086 0.2851 0.059 Uiso 1 1 calc R . .
C55 C 0.22647(16) 0.7197(4) 0.65530(13) 0.0391(9) Uani 1 1 d . . .
H55 H 0.2440 0.7837 0.6756 0.047 Uiso 1 1 calc R . .

loop_
_atom_site_aniso_label
_atom_site_aniso_U_11
_atom_site_aniso_U_22
_atom_site_aniso_U_33
_atom_site_aniso_U_23
_atom_site_aniso_U_13
_atom_site_aniso_U_12
Cd1 0.03685(16) 0.02722(16) 0.02873(16) -0.00190(11) 0.00619(11) -0.00007(11)
Cd2 0.03133(16) 0.02323(15) 0.03616(17) -0.00002(11) 0.00765(12) -0.00157(11)
O3 0.0639(18) 0.0325(15) 0.0444(16) 0.0058(12) 0.0248(14) -0.0008(13)
O2 0.0379(15) 0.0456(16) 0.0379(15) -0.0098(12) -0.0004(12) -0.0016(12)
O5 0.0477(16) 0.0371(15) 0.0557(17) 0.0098(13) 0.0085(13) 0.0092(13)
N1 0.0318(17) 0.0298(16) 0.0298(16) 0.0000(13) 0.0053(13) -0.0013(14)
N2 0.0304(17) 0.0306(17) 0.0321(16) -0.0004(13) 0.0062(13) 0.0047(13)
O1 0.0540(19) 0.079(2) 0.077(2) -0.0434(19) 0.0110(16) 0.0080(17)
O13 0.0577(17) 0.0496(17) 0.0387(16) -0.0072(13) 0.0233(13) -0.0195(14)
N4 0.0304(16) 0.0302(17) 0.0327(17) 0.0006(13) 0.0066(13) -0.0010(13)
N3 0.0343(17) 0.0281(17) 0.0270(16) -0.0041(13) 0.0093(13) 0.0006(13)
O12 0.0326(14) 0.0345(14) 0.0476(16) 0.0091(12) 0.0110(12) 0.0049(11)
O11 0.0519(16) 0.0420(15) 0.0292(14) 0.0040(12) 0.0059(12) 0.0151(13)
O4 0.0508(16) 0.0364(16) 0.0483(16) -0.0106(13) 0.0166(13) -0.0040(12)
O14 0.081(2) 0.0427(17) 0.0470(17) -0.0119(14) 0.0190(15) -0.0327(15)
C12 0.0319(19) 0.030(2) 0.0225(18) 0.0019(15) 0.0097(15) 0.0008(16)
C31 0.037(2) 0.029(2) 0.0289(19) -0.0033(16) 0.0155(16) -0.0008(16)
C11 0.0313(19) 0.0235(19) 0.0240(18) -0.0012(14) 0.0082(14) -0.0002(15)
C47 0.0273(18) 0.0239(19) 0.032(2) -0.0026(15) 0.0053(15) -0.0045(15)
C41 0.0261(19) 0.034(2) 0.030(2) 0.0032(17) 0.0019(15) 0.0031(16)
C52 0.0249(18) 0.0277(18) 0.031(2) -0.0006(15) 0.0031(15) 0.0020(15)
C53 0.034(2) 0.041(2) 0.036(2) 0.0063(18) 0.0106(16) 0.0001(18)
C57 0.0228(17) 0.0264(18) 0.0277(19) 0.0012(15) 0.0004(14) 0.0004(15)
C51 0.040(2) 0.032(2) 0.032(2) -0.0012(16) 0.0111(18) -0.0008(17)
C21 0.038(2) 0.039(2) 0.031(2) -0.0029(17) 0.0076(17) 0.0059(17)
C7 0.035(2) 0.034(2) 0.0267(19) -0.0006(16) 0.0079(16) -0.0021(16)
C54 0.031(2) 0.035(2) 0.058(3) 0.010(2) 0.0063(18) -0.0090(17)
C28 0.050(3) 0.041(2) 0.052(3) 0.017(2) 0.017(2) 0.018(2)
C29 0.037(2) 0.056(3) 0.043(2) 0.008(2) 0.0079(18) 0.008(2)
C5 0.057(3) 0.022(2) 0.044(2) 0.0042(17) 0.009(2) 0.0033(18)
C48 0.038(2) 0.0216(19) 0.029(2) -0.0052(16) 0.0044(17) -0.0021(15)
C8 0.033(2) 0.047(3) 0.040(2) -0.0062(19) 0.0065(17) -0.0073(18)
C46 0.036(2) 0.045(2) 0.028(2) -0.0012(17) 0.0059(16) -0.0030(18)
C30 0.039(2) 0.040(2) 0.043(2) -0.0023(19) 0.0115(19) -0.0037(19)
C9 0.027(2) 0.054(3) 0.051(3) -0.004(2) -0.0015(18) 0.005(2)
C4 0.042(2) 0.032(2) 0.029(2) 0.0035(16) 0.0069(16) 0.0044(18)
C42 0.0286(19) 0.029(2) 0.031(2) -0.0026(15) 0.0060(15) -0.0024(15)
C58 0.0278(19) 0.031(2) 0.027(2) 0.0053(16) -0.0019(15) -0.0024(16)
C10 0.037(2) 0.040(2) 0.053(3) 0.0009(19) 0.0056(19) 0.0080(18)
C3 0.052(3) 0.033(2) 0.042(2) 0.0030(18) 0.0028(19) 0.0151(19)
C1 0.032(2) 0.045(2) 0.044(2) -0.0007(19) 0.0004(18) -0.0009(18)
C22 0.038(2) 0.054(3) 0.036(2) -0.013(2) 0.0103(17) -0.003(2)
C6 0.051(2) 0.030(2) 0.040(2) -0.0032(17) 0.0122(19) -0.0084(18)
C2 0.040(2) 0.058(3) 0.039(2) 0.000(2) -0.0032(18) 0.015(2)
C27 0.049(2) 0.031(2) 0.035(2) 0.0042(17) 0.0172(18) 0.0063(18)
C32 0.038(2) 0.0259(19) 0.0258(19) -0.0021(15) 0.0143(15) 0.0003(16)
C24 0.046(2) 0.032(2) 0.033(2) -0.0065(17) 0.0181(18) -0.0083(18)
C23 0.051(2) 0.041(2) 0.034(2) -0.0146(18) 0.0152(18) -0.015(2)
C43 0.039(2) 0.061(3) 0.034(2) 0.001(2) 0.0033(18) 0.009(2)
C56 0.033(2) 0.033(2) 0.0274(19) -0.0017(16) 0.0011(15) -0.0016(16)
C45 0.037(2) 0.065(3) 0.039(2) -0.008(2) 0.0173(18) -0.001(2)
C44 0.031(2) 0.075(3) 0.049(3) -0.010(2) 0.0059(19) 0.012(2)
C25 0.066(3) 0.025(2) 0.050(3) -0.0075(18) 0.019(2) -0.011(2)
C26 0.070(3) 0.022(2) 0.061(3) 0.0037(19) 0.024(2) 0.007(2)
C55 0.036(2) 0.030(2) 0.046(2) -0.0050(18) -0.0016(18) -0.0060(17)

loop_
_atom_type_symbol
_atom_type_description
_atom_type_scat_dispersion_real
_atom_type_scat_dispersion_imag
_atom_type_scat_source
C C 0.0033 0.0016 'International Tables Vol C Tables 4.2.6.8 and 6.1.1.4'
H H 0.0000 0.0000 'International Tables Vol C Tables 4.2.6.8 and 6.1.1.4'
N N 0.0061 0.0033 'International Tables Vol C Tables 4.2.6.8 and 6.1.1.4'
O O 0.0106 0.0060 'International Tables Vol C Tables 4.2.6.8 and 6.1.1.4'
Cd Cd -0.8075 1.2024 'International Tables Vol C Tables 4.2.6.8 and 6.1.1.4'

loop_
_geom_angle_atom_site_label_1
_geom_angle_atom_site_label_2
_geom_angle_atom_site_label_3
_geom_angle
_geom_angle_site_symmetry_1
_geom_angle_site_symmetry_3
_geom_angle_publ_flag
O3 Cd1 O2 132.03(9) . . ?
O3 Cd1 O5 83.07(9) . . ?
O2 Cd1 O5 89.72(9) . . ?
O3 Cd1 N1 91.26(9) . . ?
O2 Cd1 N1 114.99(9) . . ?
O5 Cd1 N1 150.16(9) . . ?
O3 Cd1 N2 102.82(10) . . ?
O2 Cd1 N2 123.14(9) . . ?
O5 Cd1 N2 82.24(9) . . ?
N1 Cd1 N2 70.46(9) . . ?
O3 Cd1 O1 97.79(11) . . ?
O2 Cd1 O1 53.34(9) . . ?
O5 Cd1 O1 130.28(10) . . ?
N1 Cd1 O1 79.46(10) . . ?
N2 Cd1 O1 143.57(11) . . ?
O13 Cd2 N4 112.93(10) . . ?
O13 Cd2 N3 143.23(9) . . ?
N4 Cd2 N3 71.44(10) . . ?
O13 Cd2 O12 87.66(9) . . ?
N4 Cd2 O12 157.43(9) . . ?
N3 Cd2 O12 86.58(9) . . ?
O13 Cd2 O11 120.72(9) . . ?
N4 Cd2 O11 116.29(9) . . ?
N3 Cd2 O11 84.07(9) . . ?
O12 Cd2 O11 54.34(8) . . ?
O13 Cd2 O11 85.45(9) . 2 ?
N4 Cd2 O11 78.76(9) . 2 ?
N3 Cd2 O11 129.82(9) . 2 ?
O12 Cd2 O11 113.45(9) . 2 ?
O11 Cd2 O11 74.05(10) . 2 ?
O13 Cd2 C48 106.13(10) . . ?
N4 Cd2 C48 139.56(10) . . ?
N3 Cd2 C48 83.70(9) . . ?
O12 Cd2 C48 27.19(9) . . ?
O11 Cd2 C48 27.19(9) . . ?
O11 Cd2 C48 94.67(9) 2 . ?
C41 O3 Cd1 125.9(2) . . ?
C51 O2 Cd1 97.2(2) . . ?
C1 N1 C12 118.3(3) . . ?
C1 N1 Cd1 124.5(2) . . ?
C12 N1 Cd1 117.1(2) . . ?
C10 N2 C11 117.1(3) . . ?
C10 N2 Cd1 127.0(2) . . ?
C11 N2 Cd1 115.8(2) . . ?
C51 O1 Cd1 87.7(2) . . ?
C58 O13 Cd2 107.9(2) . . ?
C30 N4 C31 118.1(3) . . ?
C30 N4 Cd2 125.8(3) . . ?
C31 N4 Cd2 116.1(2) . . ?
C21 N3 C32 118.2(3) . . ?
C21 N3 Cd2 125.9(2) . . ?
C32 N3 Cd2 115.9(2) . . ?
C48 O12 Cd2 92.3(2) . . ?
C48 O11 Cd2 92.1(2) . . ?
C48 O11 Cd2 163.1(2) . 2 ?
Cd2 O11 Cd2 98.19(8) . 2 ?
N1 C12 C4 122.2(3) . . ?
N1 C12 C11 118.5(3) . . ?
C4 C12 C11 119.2(3) . . ?
N4 C31 C27 122.4(3) . . ?
N4 C31 C32 118.5(3) . . ?
C27 C31 C32 119.1(3) . . ?
N2 C11 C7 122.5(3) . . ?
N2 C11 C12 118.1(3) . . ?
C7 C11 C12 119.3(3) . . ?
C46 C47 C42 119.4(3) . . ?
C46 C47 C48 118.7(3) . . ?
C42 C47 C48 121.8(3) . . ?
O4 C41 O3 126.5(3) . . ?
O4 C41 C42 119.5(3) . . ?
O3 C41 C42 113.8(3) . . ?
C53 C52 C57 118.6(3) . . ?
C53 C52 C51 114.3(3) . . ?
C57 C52 C51 127.0(3) . . ?
C54 C53 C52 121.7(3) . . ?
C56 C57 C52 118.9(3) . . ?
C56 C57 C58 118.0(3) . 5_566 ?
C52 C57 C58 122.9(3) . 5_566 ?
O1 C51 O2 121.6(3) . . ?
O1 C51 C52 118.6(3) . . ?
O2 C51 C52 119.2(3) . . ?
N3 C21 C22 122.4(4) . . ?
C8 C7 C11 118.0(3) . . ?
C8 C7 C6 122.5(3) . . ?
C11 C7 C6 119.5(3) . . ?
C55 C54 C53 119.6(3) . . ?
C29 C28 C27 120.1(4) . . ?
C28 C29 C30 119.4(4) . . ?
C6 C5 C4 120.7(4) . . ?
O11 C48 O12 121.2(3) . . ?
O11 C48 C47 119.4(3) . . ?
O12 C48 C47 119.5(3) . . ?
O11 C48 Cd2 60.75(17) . . ?
O12 C48 Cd2 60.55(17) . . ?
C47 C48 Cd2 176.6(2) . . ?
C9 C8 C7 119.5(4) . . ?
C45 C46 C47 121.3(3) . . ?
N4 C30 C29 123.0(4) . . ?
C8 C9 C10 119.3(4) . . ?
C12 C4 C3 117.7(3) . . ?
C12 C4 C5 120.2(3) . . ?
C3 C4 C5 122.1(3) . . ?
C47 C42 C43 118.3(3) . . ?
C47 C42 C41 125.1(3) . . ?
C43 C42 C41 116.6(3) . . ?
O14 C58 O13 123.3(3) . . ?
O14 C58 C57 120.8(3) . 5_566 ?
O13 C58 C57 115.8(3) . 5_566 ?
N2 C10 C9 123.6(4) . . ?
C2 C3 C4 119.7(3) . . ?
N1 C1 C2 123.2(4) . . ?
C23 C22 C21 120.4(4) . . ?
C5 C6 C7 121.0(3) . . ?
C3 C2 C1 118.8(3) . . ?
C31 C27 C28 116.9(4) . . ?
C31 C27 C26 119.6(3) . . ?
C28 C27 C26 123.5(4) . . ?
N3 C32 C24 122.6(3) . . ?
N3 C32 C31 118.0(3) . . ?
C24 C32 C31 119.4(3) . . ?
C32 C24 C23 117.6(3) . . ?
C32 C24 C25 120.0(3) . . ?
C23 C24 C25 122.4(3) . . ?
C22 C23 C24 118.8(3) . . ?
C44 C43 C42 121.5(4) . . ?
C55 C56 C57 121.6(3) . . ?
C44 C45 C46 119.6(4) . . ?
C43 C44 C45 119.8(4) . . ?
C26 C25 C24 120.9(4) . . ?
C25 C26 C27 121.0(4) . . ?
C54 C55 C56 119.5(3) . . ?

loop_
_geom_bond_atom_site_label_1
_geom_bond_atom_site_label_2
_geom_bond_distance
_geom_bond_site_symmetry_2
_geom_bond_publ_flag
Cd1 O3 2.190(2) . ?
Cd1 O2 2.304(2) . ?
Cd1 O5 2.349(2) . ?
Cd1 N1 2.355(3) . ?
Cd1 N2 2.391(3) . ?
Cd1 O1 2.531(3) . ?
Cd2 O13 2.177(2) . ?
Cd2 N4 2.342(3) . ?
Cd2 N3 2.350(3) . ?
Cd2 O12 2.403(2) . ?
Cd2 O11 2.407(2) . ?
Cd2 O11 2.538(2) 2 ?
Cd2 C48 2.757(3) . ?
O3 C41 1.268(4) . ?
O2 C51 1.271(4) . ?
N1 C1 1.326(4) . ?
N1 C12 1.357(4) . ?
N2 C10 1.329(4) . ?
N2 C11 1.365(4) . ?
O1 C51 1.226(4) . ?
O13 C58 1.267(4) . ?
N4 C30 1.325(4) . ?
N4 C31 1.359(4) . ?
N3 C21 1.328(4) . ?
N3 C32 1.365(4) . ?
O12 C48 1.261(4) . ?
O11 C48 1.261(4) . ?
O11 Cd2 2.538(2) 2 ?
O4 C41 1.243(4) . ?
O14 C58 1.227(4) . ?
C12 C4 1.398(5) . ?
C12 C11 1.447(4) . ?
C31 C27 1.406(5) . ?
C31 C32 1.449(5) . ?
C11 C7 1.401(5) . ?
C47 C46 1.387(5) . ?
C47 C42 1.398(5) . ?
C47 C48 1.511(5) . ?
C41 C42 1.512(5) . ?
C52 C53 1.394(5) . ?
C52 C57 1.395(5) . ?
C52 C51 1.514(5) . ?
C53 C54 1.383(5) . ?
C57 C56 1.394(4) . ?
C57 C58 1.521(5) 5_566 ?
C21 C22 1.389(5) . ?
C7 C8 1.395(5) . ?
C7 C6 1.443(5) . ?
C54 C55 1.373(5) . ?
C28 C29 1.352(6) . ?
C28 C27 1.406(5) . ?
C29 C30 1.386(5) . ?
C5 C6 1.341(5) . ?
C5 C4 1.434(5) . ?
C8 C9 1.356(6) . ?
C46 C45 1.380(5) . ?
C9 C10 1.392(5) . ?
C4 C3 1.407(5) . ?
C42 C43 1.403(5) . ?
C58 C57 1.521(5) 5_566 ?
C3 C2 1.361(5) . ?
C1 C2 1.395(5) . ?
C22 C23 1.358(5) . ?
C27 C26 1.440(6) . ?
C32 C24 1.396(5) . ?
C24 C23 1.416(5) . ?
C24 C25 1.433(5) . ?
C43 C44 1.374(5) . ?
C56 C55 1.381(5) . ?
C45 C44 1.378(5) . ?
C25 C26 1.340(6) . ?
